data_7025008
loop_
_publ_author_name
'Mei, Fusheng'
'Ou, Chunping'
'Wu, Guiling'
'Cao, Li'
'Han, Fang'
'Meng, Xianggao'
'Li, Ji'
'Li, Dongfeng'
'Liao, Zhanru'

_publ_section_title
;
 Non-heme iron(II/III) complexes that model the reactivity of lipoxygenase
 with a redox switch.
;
_journal_issue 18
_journal_name_full 'Dalton transactions (Cambridge, England : 2003)'
_journal_page_first 4267
_journal_page_last 4269
_journal_paper_doi 10.1039/b924298h
_journal_volume 39
_journal_year 2010
_chemical_formula_sum 'C42 H63 Cl3 Fe N10 O20.5'
_chemical_formula_weight 1198.22
_chemical_name_systematic
;
?
;
_space_group_IT_number 15
_symmetry_cell_setting monoclinic
_symmetry_space_group_name_Hall '-C 2yc'
_symmetry_space_group_name_H-M 'C 1 2/c 1'
_atom_sites_solution_hydrogens geom
_atom_sites_solution_primary direct
_atom_sites_solution_secondary difmap
_audit_creation_method SHELXL-97
_cell_angle_alpha 90.00
_cell_angle_beta 99.582(2)
_cell_angle_gamma 90.00
_cell_formula_units_Z 8
_cell_length_a 41.3876(14)
_cell_length_b 14.1082(5)
_cell_length_c 18.3504(4)
_cell_measurement_reflns_used 65446
_cell_measurement_temperature 150(2)
_cell_measurement_theta_max 27.48
_cell_measurement_theta_min 1.00
_cell_volume 10565.4(6)
_computing_cell_refinement 'Bruker SMART'
_computing_data_collection 'Bruker SMART'
_computing_data_reduction 'Bruker SAINT'
_computing_molecular_graphics 'Bruker SHELXTL'
_computing_publication_material 'Bruker SHELXTL'
_computing_structure_refinement 'SHELXL-97 (Sheldrick, 1997)'
_computing_structure_solution 'SHELXS-97 (Sheldrick, 1990)'
_diffrn_ambient_temperature 150(2)
_diffrn_measured_fraction_theta_full 0.996
_diffrn_measured_fraction_theta_max 0.996
_diffrn_measurement_device_type 'CCD area detector'
_diffrn_measurement_method 'phi and omega scans'
_diffrn_radiation_monochromator graphite
_diffrn_radiation_source 'fine-focus sealed tube'
_diffrn_radiation_type MoK\a
_diffrn_radiation_wavelength 0.71073
_diffrn_reflns_av_R_equivalents 0.0233
_diffrn_reflns_av_sigmaI/netI 0.0397
_diffrn_reflns_limit_h_max 49
_diffrn_reflns_limit_h_min -49
_diffrn_reflns_limit_k_max 15
_diffrn_reflns_limit_k_min -16
_diffrn_reflns_limit_l_max 21
_diffrn_reflns_limit_l_min -21
_diffrn_reflns_number 15724
_diffrn_reflns_theta_full 25.00
_diffrn_reflns_theta_max 25.00
_diffrn_reflns_theta_min 2.25
_exptl_absorpt_coefficient_mu 0.523
_exptl_absorpt_correction_type none
_exptl_crystal_colour orange
_exptl_crystal_density_diffrn 1.507
_exptl_crystal_density_method 'not measured'
_exptl_crystal_description block
_exptl_crystal_F_000 5008
_exptl_crystal_size_max 0.35
_exptl_crystal_size_mid 0.28
_exptl_crystal_size_min 0.25
_refine_diff_density_max 1.472
_refine_diff_density_min -1.164
_refine_diff_density_rms 0.266
_refine_ls_extinction_coef 0.0030(4)
_refine_ls_extinction_expression Fc^*^=kFc[1+0.001xFc^2^\l^3^/sin(2\q)]^-1/4^
_refine_ls_extinction_method SHELXL
_refine_ls_goodness_of_fit_ref 1.040
_refine_ls_hydrogen_treatment constr
_refine_ls_matrix_type full
_refine_ls_number_parameters 724
_refine_ls_number_reflns 9275
_refine_ls_number_restraints 130
_refine_ls_restrained_S_all 1.058
_refine_ls_R_factor_all 0.1082
_refine_ls_R_factor_gt 0.0788
_refine_ls_shift/su_max 0.022
_refine_ls_shift/su_mean 0.001
_refine_ls_structure_factor_coef Fsqd
_refine_ls_weighting_details 'calc w=1/[\s^2^(Fo^2^)+(0.2133P)^2^+25.5474P] where P=(Fo^2^+2Fc^2^)/3'
_refine_ls_weighting_scheme calc
_refine_ls_wR_factor_gt 0.2249
_refine_ls_wR_factor_ref 0.2817
_reflns_number_gt 7212
_reflns_number_total 9275
_reflns_threshold_expression >2sigma(I)
_cod_data_source_file b924298h.txt
_cod_data_source_block FeIII(OMe)(HCTB)(ClO4)3.3MeOH.4.5H2O
_cod_depositor_comments
;
The following automatic conversions were performed:

'_symmetry_cell_setting' value 'Monoclinic' changed to 'monoclinic'
according to /home/saulius/struct/CIF-dictionaries/cif_core.dic
dictionary named 'cif_core.dic' version 2.4.2 from 2011-04-26.

Automatic conversion script
Id: cif_fix_values 1891 2012-01-12 08:04:46Z andrius 
;
_cod_original_sg_symbol_H-M C2/c
_cod_original_formula_sum 'C42 H63 Cl3 Fe N10 O20.50'
_cod_database_code 7025008

loop_
_symmetry_equiv_pos_as_xyz
'x, y, z'
'-x, y, -z+1/2'
'x+1/2, y+1/2, z'
'-x+1/2, y+1/2, -z+1/2'
'-x, -y, -z'
'x, -y, z-1/2'
'-x+1/2, -y+1/2, -z'
'x+1/2, -y+1/2, z-1/2'

loop_
_atom_site_label
_atom_site_type_symbol
_atom_site_fract_x
_atom_site_fract_y
_atom_site_fract_z
_atom_site_U_iso_or_equiv
_atom_site_adp_type
_atom_site_occupancy
_atom_site_symmetry_multiplicity
_atom_site_calc_flag
_atom_site_refinement_flags
_atom_site_disorder_assembly
_atom_site_disorder_group
Fe1 Fe 0.630386(15) 0.73514(4) 0.55894(3) 0.0215(3) Uani 1 1 d . . .
N1 N 0.64157(9) 0.7468(3) 0.6876(2) 0.0247(8) Uani 1 1 d . . .
N2 N 0.57990(9) 0.7669(3) 0.5900(2) 0.0264(9) Uani 1 1 d . . .
N3 N 0.67779(9) 0.6876(3) 0.58341(19) 0.0224(8) Uani 1 1 d . . .
N4 N 0.71790(9) 0.6226(3) 0.6622(2) 0.0251(8) Uani 1 1 d . . .
H4 H 0.7289 0.6010 0.7041 0.030 Uiso 1 1 calc R . .
N5 N 0.64582(8) 0.8739(3) 0.5734(2) 0.0211(8) Uani 1 1 d . . .
N6 N 0.67124(9) 0.9875(3) 0.6446(2) 0.0246(8) Uani 1 1 d . . .
H6 H 0.6801 1.0181 0.6848 0.030 Uiso 1 1 calc R . .
N7 N 0.61168(10) 0.5968(3) 0.5716(2) 0.0287(9) Uani 1 1 d . . .
N8 N 0.56755(11) 0.5091(3) 0.5780(3) 0.0463(13) Uani 1 1 d . . .
H8 H 0.5470 0.4949 0.5798 0.056 Uiso 1 1 calc R . .
N9 N 0.50739(10) 0.8457(3) 0.5126(3) 0.0336(10) Uani 1 1 d . . .
H9 H 0.5090 0.8086 0.4774 0.040 Uiso 1 1 d R . .
N10 N 0.52494(8) 0.9454(2) 0.60126(18) 0.0316(9) Uani 1 1 d . . .
H10 H 0.5375 0.9689 0.6321 0.038 Uiso 1 1 d R . .
C1 C 0.61089(8) 0.7239(2) 0.71648(18) 0.0295(11) Uani 1 1 d R . .
H1 H 0.6068 0.6546 0.7082 0.035 Uiso 1 1 calc R . .
C2 C 0.61325(14) 0.7419(4) 0.7998(3) 0.0391(13) Uani 1 1 d . . .
H2A H 0.6318 0.7051 0.8271 0.047 Uiso 1 1 calc R . .
H2B H 0.6176 0.8099 0.8102 0.047 Uiso 1 1 calc R . .
C3 C 0.58166(15) 0.7133(5) 0.8265(3) 0.0475(15) Uani 1 1 d . . .
H3A H 0.5784 0.6440 0.8205 0.057 Uiso 1 1 calc R . .
H3B H 0.5834 0.7285 0.8797 0.057 Uiso 1 1 calc R . .
C4 C 0.55255(16) 0.7648(5) 0.7832(4) 0.0520(17) Uani 1 1 d . . .
H4A H 0.5549 0.8338 0.7923 0.062 Uiso 1 1 calc R . .
H4B H 0.5322 0.7436 0.8001 0.062 Uiso 1 1 calc R . .
C5 C 0.55008(13) 0.7452(4) 0.7014(3) 0.0403(13) Uani 1 1 d . . .
H5A H 0.5309 0.7793 0.6740 0.048 Uiso 1 1 calc R . .
H5B H 0.5466 0.6766 0.6922 0.048 Uiso 1 1 calc R . .
C6 C 0.58131(11) 0.7768(3) 0.6721(3) 0.0293(11) Uani 1 1 d . . .
H6A H 0.5845 0.8457 0.6840 0.035 Uiso 1 1 calc R . .
C7 C 0.66727(12) 0.6737(3) 0.7113(2) 0.0277(10) Uani 1 1 d . . .
H7A H 0.6568 0.6123 0.7194 0.033 Uiso 1 1 calc R . .
H7B H 0.6809 0.6931 0.7584 0.033 Uiso 1 1 calc R . .
C8 C 0.68828(10) 0.6626(3) 0.6528(2) 0.0226(9) Uani 1 1 d . . .
C9 C 0.72833(11) 0.6211(3) 0.5940(2) 0.0242(10) Uani 1 1 d . . .
C10 C 0.75672(11) 0.5885(3) 0.5709(3) 0.0291(10) Uani 1 1 d . . .
H10A H 0.7739 0.5595 0.6042 0.035 Uiso 1 1 calc R . .
C11 C 0.75857(13) 0.6006(4) 0.4972(3) 0.0348(12) Uani 1 1 d . . .
H11 H 0.7776 0.5796 0.4794 0.042 Uiso 1 1 calc R . .
C12 C 0.73300(13) 0.6432(4) 0.4471(3) 0.0318(11) Uani 1 1 d . . .
H12 H 0.7354 0.6504 0.3968 0.038 Uiso 1 1 calc R . .
C13 C 0.70490(12) 0.6742(3) 0.4694(3) 0.0292(10) Uani 1 1 d . . .
H13 H 0.6877 0.7024 0.4356 0.035 Uiso 1 1 calc R . .
C14 C 0.70247(11) 0.6628(3) 0.5434(2) 0.0233(9) Uani 1 1 d . . .
C15 C 0.65375(12) 0.8440(3) 0.7083(2) 0.0266(10) Uani 1 1 d . . .
H15A H 0.6753 0.8396 0.7411 0.032 Uiso 1 1 calc R . .
H15B H 0.6383 0.8759 0.7361 0.032 Uiso 1 1 calc R . .
C16 C 0.65721(10) 0.9018(3) 0.6418(2) 0.0224(9) Uani 1 1 d . . .
C17 C 0.65364(10) 0.9461(3) 0.5273(2) 0.0217(9) Uani 1 1 d . . .
C18 C 0.64957(11) 0.9531(3) 0.4506(2) 0.0252(10) Uani 1 1 d . . .
H18 H 0.6394 0.9039 0.4195 0.030 Uiso 1 1 calc R . .
C19 C 0.66093(12) 1.0351(4) 0.4213(3) 0.0312(11) Uani 1 1 d . . .
H19 H 0.6585 1.0421 0.3692 0.037 Uiso 1 1 calc R . .
C20 C 0.67579(12) 1.1072(4) 0.4669(3) 0.0358(12) Uani 1 1 d . . .
H20 H 0.6830 1.1625 0.4448 0.043 Uiso 1 1 calc R . .
C21 C 0.68046(12) 1.1010(3) 0.5434(3) 0.0317(11) Uani 1 1 d . . .
H21 H 0.6907 1.1503 0.5741 0.038 Uiso 1 1 calc R . .
C22 C 0.66932(11) 1.0192(3) 0.5723(2) 0.0247(10) Uani 1 1 d . . .
C23 C 0.55975(11) 0.6851(3) 0.5561(3) 0.0327(11) Uani 1 1 d . . .
H23A H 0.5396 0.6796 0.5782 0.039 Uiso 1 1 calc R . .
H23B H 0.5533 0.6955 0.5023 0.039 Uiso 1 1 calc R . .
C24 C 0.57936(12) 0.5966(3) 0.5696(3) 0.0306(11) Uani 1 1 d . . .
C25 C 0.59305(14) 0.4458(4) 0.5830(4) 0.0482(15) Uani 1 1 d . . .
C26 C 0.59453(17) 0.3493(5) 0.5910(5) 0.069(2) Uani 1 1 d . . .
H26 H 0.5756 0.3132 0.5955 0.083 Uiso 1 1 calc R . .
C27 C 0.62430(17) 0.3070(4) 0.5921(5) 0.071(2) Uani 1 1 d . . .
H27 H 0.6260 0.2400 0.5957 0.085 Uiso 1 1 calc R . .
C28 C 0.65215(16) 0.3601(4) 0.5880(4) 0.0581(18) Uani 1 1 d . . .
H28 H 0.6725 0.3284 0.5898 0.070 Uiso 1 1 calc R . .
C29 C 0.65115(14) 0.4577(4) 0.5814(3) 0.0396(13) Uani 1 1 d . . .
H29 H 0.6704 0.4936 0.5793 0.047 Uiso 1 1 calc R . .
C30 C 0.62113(12) 0.5007(3) 0.5779(3) 0.0331(11) Uani 1 1 d . . .
C31 C 0.56818(11) 0.8560(3) 0.5496(3) 0.0312(11) Uani 1 1 d . . .
H31A H 0.5827 0.9087 0.5701 0.037 Uiso 1 1 calc R . .
H31B H 0.5704 0.8485 0.4971 0.037 Uiso 1 1 calc R . .
C32 C 0.53352(12) 0.8826(3) 0.5534(3) 0.0298(11) Uani 1 1 d . . .
C33 C 0.48013(12) 0.8854(4) 0.5346(3) 0.0332(11) Uani 1 1 d . . .
C34 C 0.44670(13) 0.8725(4) 0.5089(3) 0.0418(13) Uani 1 1 d . . .
H34 H 0.4389 0.8298 0.4699 0.050 Uiso 1 1 calc R . .
C35 C 0.42546(13) 0.9256(4) 0.5437(3) 0.0443(14) Uani 1 1 d . . .
H35 H 0.4025 0.9189 0.5280 0.053 Uiso 1 1 calc R . .
C36 C 0.43665(13) 0.9881(4) 0.6004(3) 0.0411(13) Uani 1 1 d . . .
H36 H 0.4210 1.0223 0.6226 0.049 Uiso 1 1 calc R . .
C37 C 0.46946(13) 1.0028(4) 0.6260(3) 0.0374(12) Uani 1 1 d . . .
H37 H 0.4770 1.0465 0.6645 0.045 Uiso 1 1 calc R . .
C38 C 0.49101(11) 0.9490(3) 0.5916(3) 0.0294(11) Uani 1 1 d . . .
O1 O 0.61822(9) 0.7425(2) 0.45963(19) 0.0337(8) Uani 1 1 d . . .
C39 C 0.6026(2) 0.6960(7) 0.3983(4) 0.082(2) Uani 1 1 d U . .
H39A H 0.5968 0.6318 0.4120 0.098 Uiso 1 1 calc R . .
H39B H 0.6171 0.6923 0.3613 0.098 Uiso 1 1 calc R . .
H39C H 0.5826 0.7306 0.3775 0.098 Uiso 1 1 calc R . .
Cl1 Cl 0.59231(3) 0.07906(9) 0.71389(7) 0.0352(4) Uani 1 1 d . . .
O2 O 0.61395(13) 0.0285(4) 0.7684(3) 0.0718(15) Uani 1 1 d . . .
O3 O 0.59613(18) 0.1765(4) 0.7242(4) 0.103(2) Uani 1 1 d . . .
O4 O 0.55895(11) 0.0545(5) 0.7194(3) 0.0758(16) Uani 1 1 d . . .
O5 O 0.59876(12) 0.0537(5) 0.6431(2) 0.0735(16) Uani 1 1 d . . .
Cl2 Cl 0.74949(3) 0.83382(9) 0.80643(7) 0.0357(4) Uani 1 1 d . . .
O6 O 0.76901(13) 0.9118(3) 0.8350(3) 0.0672(14) Uani 1 1 d . . .
O7 O 0.76801(14) 0.7482(3) 0.8228(3) 0.0703(15) Uani 1 1 d . . .
O8 O 0.72060(11) 0.8276(5) 0.8403(2) 0.0741(16) Uani 1 1 d . . .
O9 O 0.73909(12) 0.8451(3) 0.7280(2) 0.0559(12) Uani 1 1 d . . .
Cl3 Cl 0.47952(15) 0.5359(6) 0.6175(5) 0.086(2) Uani 0.50 1 d PDU A 1
O10 O 0.5023(4) 0.4682(11) 0.5959(8) 0.077(3) Uani 0.50 1 d PDU A 1
O11 O 0.44680(16) 0.5039(6) 0.5922(5) 0.127(3) Uani 0.50 1 d PDU A 1
O12 O 0.4848(5) 0.6244(10) 0.5852(10) 0.108(4) Uani 0.50 1 d PDU A 1
O13 O 0.4838(5) 0.5506(13) 0.6956(6) 0.113(5) Uani 0.50 1 d PDU A 1
Cl3' Cl 0.4778(2) 0.5468(8) 0.5894(6) 0.114(3) Uani 0.50 1 d PDU B 2
O10' O 0.4982(4) 0.4759(11) 0.5617(8) 0.077(3) Uani 0.50 1 d PDU B 2
O11' O 0.44680(16) 0.5039(6) 0.5922(5) 0.127(3) Uani 0.50 1 d PDU B 2
O12' O 0.4759(5) 0.6303(12) 0.5464(10) 0.123(6) Uani 0.50 1 d PDU B 2
O13' O 0.4915(6) 0.5719(16) 0.6640(8) 0.134(6) Uani 0.50 1 d PDU B 2
C1M C 0.68307(19) 0.1847(5) 0.7817(4) 0.0657(19) Uani 1 1 d . . .
H1MA H 0.6642 0.1639 0.8014 0.099 Uiso 1 1 d R . .
H1MB H 0.6975 0.2176 0.8199 0.099 Uiso 1 1 d R . .
H1MC H 0.6766 0.2255 0.7399 0.099 Uiso 1 1 d R . .
O1M O 0.69891(11) 0.1072(3) 0.7550(2) 0.0525(11) Uani 1 1 d . . .
H1M H 0.7162 0.1353 0.7474 0.063 Uiso 1 1 d R . .
C2M C 0.7249(3) 0.6376(7) 0.9803(5) 0.105(4) Uani 1 1 d . . .
H2MA H 0.7083 0.6068 1.0025 0.158 Uiso 1 1 d R . .
H2MB H 0.7276 0.7009 0.9997 0.158 Uiso 1 1 d R . .
H2MC H 0.7452 0.6037 0.9927 0.158 Uiso 1 1 d R . .
O2M O 0.71521(19) 0.6405(5) 0.9052(3) 0.099(2) Uani 1 1 d . . .
H2M H 0.7173 0.6966 0.8899 0.119 Uiso 1 1 d R . .
C3M C 0.6531(4) 0.4241(11) 0.7718(9) 0.164(6) Uani 1 1 d DU . .
H3MA H 0.6488 0.3917 0.7252 0.246 Uiso 1 1 d R . .
H3MB H 0.6561 0.3770 0.8100 0.246 Uiso 1 1 d R . .
H3MC H 0.6729 0.4598 0.7732 0.246 Uiso 1 1 d R . .
O3M O 0.6250(2) 0.4909(5) 0.7764(5) 0.130(3) Uani 1 1 d D . .
H3M H 0.6287 0.5171 0.8186 0.156 Uiso 1 1 d R . .
O1W O 0.75636(13) 0.0467(3) 0.6992(2) 0.0594(13) Uani 1 1 d . . .
H1WA H 0.7534 -0.0129 0.6980 0.071 Uiso 1 1 d R . .
H1WB H 0.7653 0.0628 0.6626 0.071 Uiso 1 1 d R . .
O2W O 0.50731(15) 0.7261(4) 0.3970(4) 0.094(2) Uani 1 1 d . . .
H2WA H 0.5064 0.6685 0.4102 0.113 Uiso 1 1 d R . .
H2WB H 0.4956 0.7323 0.3546 0.113 Uiso 1 1 d R . .
O3W O 0.5593(2) 0.4401(8) 0.7467(5) 0.157(4) Uani 1 1 d . . .
H3WA H 0.5765 0.4725 0.7449 0.189 Uiso 1 1 d R . .
H3WB H 0.5434 0.4656 0.7181 0.189 Uiso 1 1 d R . .
O4W O 0.9692(3) 0.7622(9) 0.7575(7) 0.191(5) Uani 1 1 d U . .
H4WA H 0.9525 0.7292 0.7627 0.229 Uiso 1 1 d R . .
H4WB H 0.9635 0.8202 0.7556 0.229 Uiso 1 1 d R . .
O5W O 0.6512(5) 0.5645(15) 0.9061(8) 0.166(8) Uani 0.50 1 d PDU . .
H5WA H 0.6604 0.6186 0.9111 0.200 Uiso 0.50 1 d PR . .
H5WB H 0.6447 0.5409 0.9437 0.200 Uiso 0.50 1 d PR . .

loop_
_atom_site_aniso_label
_atom_site_aniso_U_11
_atom_site_aniso_U_22
_atom_site_aniso_U_33
_atom_site_aniso_U_23
_atom_site_aniso_U_13
_atom_site_aniso_U_12
Fe1 0.0171(4) 0.0176(4) 0.0308(4) -0.0004(2) 0.0070(3) 0.0010(2)
N1 0.021(2) 0.024(2) 0.031(2) 0.0010(15) 0.0092(16) 0.0015(15)
N2 0.0158(19) 0.0176(19) 0.047(2) -0.0011(16) 0.0092(17) 0.0025(15)
N3 0.0197(19) 0.0207(19) 0.0285(19) -0.0005(15) 0.0089(15) 0.0031(15)
N4 0.025(2) 0.024(2) 0.0270(19) 0.0032(15) 0.0061(15) 0.0053(16)
N5 0.0146(18) 0.0202(19) 0.0296(19) 0.0016(15) 0.0072(14) 0.0011(14)
N6 0.027(2) 0.0200(19) 0.0277(19) -0.0039(15) 0.0085(15) -0.0021(16)
N7 0.027(2) 0.0158(19) 0.045(2) -0.0015(16) 0.0109(17) 0.0022(16)
N8 0.024(2) 0.023(2) 0.097(4) -0.005(2) 0.023(2) -0.0052(18)
N9 0.021(2) 0.025(2) 0.054(3) -0.0062(19) 0.0042(18) 0.0038(17)
N10 0.021(2) 0.025(2) 0.048(2) -0.0003(18) 0.0032(17) 0.0032(16)
C1 0.028(3) 0.024(2) 0.041(3) 0.001(2) 0.019(2) -0.001(2)
C2 0.041(3) 0.043(3) 0.038(3) 0.001(2) 0.020(2) -0.001(2)
C3 0.048(4) 0.051(4) 0.053(3) 0.002(3) 0.035(3) 0.000(3)
C4 0.048(4) 0.049(4) 0.070(4) 0.000(3) 0.042(3) 0.002(3)
C5 0.028(3) 0.031(3) 0.068(4) 0.002(2) 0.026(3) 0.000(2)
C6 0.023(2) 0.022(2) 0.048(3) -0.001(2) 0.018(2) 0.0009(19)
C7 0.027(2) 0.029(3) 0.029(2) 0.0068(19) 0.0088(19) 0.007(2)
C8 0.019(2) 0.020(2) 0.030(2) 0.0025(17) 0.0072(18) 0.0035(17)
C9 0.019(2) 0.023(2) 0.031(2) -0.0007(18) 0.0053(18) 0.0010(18)
C10 0.019(2) 0.028(3) 0.041(3) 0.000(2) 0.0067(19) 0.0059(19)
C11 0.029(3) 0.030(3) 0.050(3) -0.004(2) 0.021(2) 0.003(2)
C12 0.037(3) 0.029(3) 0.033(2) -0.006(2) 0.018(2) -0.003(2)
C13 0.031(3) 0.027(2) 0.030(2) 0.0000(19) 0.008(2) 0.003(2)
C14 0.021(2) 0.018(2) 0.032(2) -0.0002(17) 0.0108(18) 0.0006(17)
C15 0.027(2) 0.026(2) 0.029(2) -0.0028(18) 0.0093(19) -0.0022(19)
C16 0.017(2) 0.022(2) 0.029(2) -0.0020(18) 0.0093(17) 0.0033(18)
C17 0.012(2) 0.018(2) 0.036(2) 0.0013(17) 0.0066(17) 0.0026(16)
C18 0.018(2) 0.027(2) 0.032(2) -0.0018(18) 0.0072(18) 0.0041(18)
C19 0.025(2) 0.038(3) 0.033(2) 0.008(2) 0.0089(19) 0.004(2)
C20 0.032(3) 0.031(3) 0.047(3) 0.010(2) 0.015(2) -0.004(2)
C21 0.032(3) 0.021(2) 0.044(3) -0.003(2) 0.011(2) -0.007(2)
C22 0.022(2) 0.021(2) 0.033(2) -0.0020(18) 0.0112(18) 0.0015(18)
C23 0.019(2) 0.023(2) 0.056(3) -0.004(2) 0.009(2) -0.0005(19)
C24 0.023(2) 0.022(2) 0.049(3) -0.007(2) 0.012(2) -0.0015(19)
C25 0.035(3) 0.021(3) 0.090(5) -0.004(3) 0.015(3) -0.002(2)
C26 0.044(4) 0.027(3) 0.139(7) 0.000(4) 0.025(4) -0.005(3)
C27 0.052(4) 0.019(3) 0.144(7) -0.005(4) 0.021(4) -0.003(3)
C28 0.048(4) 0.024(3) 0.106(5) 0.000(3) 0.025(4) 0.013(3)
C29 0.034(3) 0.021(3) 0.067(4) -0.001(2) 0.016(3) 0.003(2)
C30 0.030(3) 0.019(2) 0.052(3) -0.004(2) 0.012(2) 0.000(2)
C31 0.021(2) 0.019(2) 0.054(3) 0.006(2) 0.008(2) 0.0042(19)
C32 0.024(2) 0.022(2) 0.044(3) 0.004(2) 0.008(2) 0.0060(19)
C33 0.019(2) 0.027(3) 0.054(3) 0.006(2) 0.007(2) 0.0055(19)
C34 0.023(3) 0.040(3) 0.060(3) 0.000(3) 0.001(2) 0.004(2)
C35 0.018(3) 0.055(4) 0.059(3) 0.010(3) 0.005(2) 0.008(2)
C36 0.026(3) 0.051(3) 0.049(3) 0.013(3) 0.016(2) 0.017(2)
C37 0.036(3) 0.040(3) 0.039(3) 0.006(2) 0.011(2) 0.011(2)
C38 0.020(2) 0.028(3) 0.041(3) 0.007(2) 0.008(2) 0.0077(19)
O1 0.034(2) 0.0317(19) 0.0338(18) -0.0017(14) 0.0001(15) -0.0046(15)
C39 0.085(5) 0.100(6) 0.059(4) -0.028(4) 0.007(4) -0.035(5)
Cl1 0.0364(7) 0.0354(7) 0.0333(6) -0.0010(5) 0.0039(5) 0.0037(5)
O2 0.063(3) 0.097(4) 0.052(3) 0.018(3) -0.001(2) 0.022(3)
O3 0.106(5) 0.043(3) 0.163(6) -0.012(3) 0.028(4) 0.004(3)
O4 0.040(3) 0.135(5) 0.054(3) -0.017(3) 0.009(2) -0.016(3)
O5 0.059(3) 0.121(5) 0.042(2) -0.008(3) 0.013(2) 0.016(3)
Cl2 0.0352(7) 0.0299(7) 0.0428(7) -0.0051(5) 0.0090(5) 0.0012(5)
O6 0.080(3) 0.037(2) 0.073(3) -0.004(2) -0.019(3) -0.011(2)
O7 0.076(4) 0.032(2) 0.106(4) 0.001(2) 0.025(3) 0.016(2)
O8 0.043(3) 0.134(5) 0.048(3) 0.015(3) 0.016(2) 0.017(3)
O9 0.070(3) 0.059(3) 0.042(2) -0.0066(19) 0.020(2) -0.015(2)
Cl3 0.056(3) 0.073(3) 0.140(6) -0.033(4) 0.049(3) -0.018(2)
O10 0.058(4) 0.075(4) 0.105(7) -0.005(5) 0.031(5) 0.003(3)
O11 0.102(4) 0.131(5) 0.156(5) -0.013(4) 0.046(4) -0.027(4)
O12 0.119(8) 0.083(7) 0.124(8) 0.003(7) 0.028(7) -0.038(6)
O13 0.135(9) 0.101(8) 0.106(8) -0.008(7) 0.027(7) -0.008(7)
Cl3' 0.088(4) 0.107(5) 0.151(7) -0.025(5) 0.026(4) -0.006(4)
O10' 0.058(4) 0.075(4) 0.105(7) -0.005(5) 0.031(5) 0.003(3)
O11' 0.102(4) 0.131(5) 0.156(5) -0.013(4) 0.046(4) -0.027(4)
O12' 0.121(9) 0.111(8) 0.136(9) 0.010(7) 0.020(8) -0.002(7)
O13' 0.141(9) 0.116(8) 0.136(8) -0.039(8) -0.002(7) -0.020(7)
C1M 0.070(5) 0.061(5) 0.067(4) -0.004(3) 0.012(4) -0.008(4)
O1M 0.062(3) 0.051(3) 0.044(2) -0.0139(18) 0.0062(19) -0.011(2)
C2M 0.150(10) 0.088(7) 0.091(7) 0.036(5) 0.058(7) 0.051(7)
O2M 0.133(6) 0.091(5) 0.080(4) 0.000(3) 0.035(4) -0.004(4)
C3M 0.204(10) 0.133(9) 0.154(9) 0.010(7) 0.025(8) 0.002(8)
O3M 0.141(7) 0.073(5) 0.185(8) 0.033(5) 0.051(6) 0.009(5)
O1W 0.100(4) 0.037(2) 0.040(2) -0.0034(17) 0.005(2) -0.018(2)
O2W 0.088(4) 0.060(3) 0.124(5) -0.043(3) -0.018(4) 0.011(3)
O3W 0.110(6) 0.237(12) 0.129(7) 0.028(7) 0.031(5) 0.044(7)
O4W 0.176(8) 0.179(8) 0.217(9) 0.042(7) 0.033(7) -0.041(7)
O5W 0.170(9) 0.167(9) 0.161(9) 0.007(5) 0.025(5) 0.010(5)

loop_
_atom_type_symbol
_atom_type_description
_atom_type_scat_dispersion_real
_atom_type_scat_dispersion_imag
_atom_type_scat_source
C C 0.0033 0.0016 'International Tables Vol C Tables 4.2.6.8 and 6.1.1.4'
H H 0.0000 0.0000 'International Tables Vol C Tables 4.2.6.8 and 6.1.1.4'
N N 0.0061 0.0033 'International Tables Vol C Tables 4.2.6.8 and 6.1.1.4'
O O 0.0106 0.0060 'International Tables Vol C Tables 4.2.6.8 and 6.1.1.4'
Cl Cl 0.1484 0.1585 'International Tables Vol C Tables 4.2.6.8 and 6.1.1.4'
Fe Fe 0.3463 0.8444 'International Tables Vol C Tables 4.2.6.8 and 6.1.1.4'

loop_
_geom_angle_atom_site_label_1
_geom_angle_atom_site_label_2
_geom_angle_atom_site_label_3
_geom_angle
O1 Fe1 N3 109.55(15)
O1 Fe1 N5 95.95(15)
N3 Fe1 N5 91.03(14)
O1 Fe1 N7 96.73(16)
N3 Fe1 N7 91.60(15)
N5 Fe1 N7 165.36(15)
O1 Fe1 N2 97.26(16)
N3 Fe1 N2 152.23(14)
N5 Fe1 N2 93.33(13)
N7 Fe1 N2 77.83(14)
O1 Fe1 N1 171.33(15)
N3 Fe1 N1 77.31(14)
N5 Fe1 N1 78.33(14)
N7 Fe1 N1 88.20(15)
N2 Fe1 N1 76.77(14)
C15 N1 C1 112.4(3)
C15 N1 C7 111.6(4)
C1 N1 C7 110.7(3)
C15 N1 Fe1 109.0(3)
C1 N1 Fe1 107.9(2)
C7 N1 Fe1 104.9(3)
C23 N2 C31 109.2(4)
C23 N2 C6 114.5(4)
C31 N2 C6 111.8(4)
C23 N2 Fe1 102.3(3)
C31 N2 Fe1 105.9(3)
C6 N2 Fe1 112.4(3)
C8 N3 C14 106.7(4)
C8 N3 Fe1 116.5(3)
C14 N3 Fe1 136.3(3)
C8 N4 C9 107.8(4)
C8 N4 H4 126.1
C9 N4 H4 126.1
C16 N5 C17 106.0(4)
C16 N5 Fe1 117.3(3)
C17 N5 Fe1 135.4(3)
C16 N6 C22 107.4(4)
C16 N6 H6 126.3
C22 N6 H6 126.3
C24 N7 C30 105.3(4)
C24 N7 Fe1 112.4(3)
C30 N7 Fe1 142.2(3)
C24 N8 C25 108.3(4)
C24 N8 H8 125.8
C25 N8 H8 125.8
C32 N9 C33 108.0(4)
C32 N9 H9 121.3
C33 N9 H9 130.5
C32 N10 C38 108.3(4)
C32 N10 H10 123.1
C38 N10 H10 128.1
N1 C1 C2 113.7(3)
N1 C1 C6 110.8(3)
C2 C1 C6 111.0(3)
N1 C1 H1 107.0
C2 C1 H1 107.0
C6 C1 H1 107.0
C3 C2 C1 111.1(5)
C3 C2 H2A 109.4
C1 C2 H2A 109.4
C3 C2 H2B 109.4
C1 C2 H2B 109.4
H2A C2 H2B 108.0
C4 C3 C2 110.7(5)
C4 C3 H3A 109.5
C2 C3 H3A 109.5
C4 C3 H3B 109.5
C2 C3 H3B 109.5
H3A C3 H3B 108.1
C3 C4 C5 110.5(5)
C3 C4 H4A 109.6
C5 C4 H4A 109.6
C3 C4 H4B 109.6
C5 C4 H4B 109.6
H4A C4 H4B 108.1
C4 C5 C6 111.7(5)
C4 C5 H5A 109.3
C6 C5 H5A 109.3
C4 C5 H5B 109.3
C6 C5 H5B 109.3
H5A C5 H5B 107.9
N2 C6 C1 112.2(3)
N2 C6 C5 115.2(4)
C1 C6 C5 108.2(4)
N2 C6 H6A 106.9
C1 C6 H6A 106.9
C5 C6 H6A 106.9
N1 C7 C8 109.5(3)
N1 C7 H7A 109.8
C8 C7 H7A 109.8
N1 C7 H7B 109.8
C8 C7 H7B 109.8
H7A C7 H7B 108.2
N3 C8 N4 112.6(4)
N3 C8 C7 121.7(4)
N4 C8 C7 125.6(4)
C10 C9 N4 133.1(4)
C10 C9 C14 121.3(4)
N4 C9 C14 105.6(4)
C11 C10 C9 116.5(4)
C11 C10 H10A 121.8
C9 C10 H10A 121.8
C10 C11 C12 122.2(4)
C10 C11 H11 118.9
C12 C11 H11 118.9
C13 C12 C11 121.5(4)
C13 C12 H12 119.2
C11 C12 H12 119.2
C12 C13 C14 117.4(5)
C12 C13 H13 121.3
C14 C13 H13 121.3
C13 C14 N3 131.6(4)
C13 C14 C9 121.2(4)
N3 C14 C9 107.2(4)
N1 C15 C16 111.6(4)
N1 C15 H15A 109.3
C16 C15 H15A 109.3
N1 C15 H15B 109.3
C16 C15 H15B 109.3
H15A C15 H15B 108.0
N5 C16 N6 112.9(4)
N5 C16 C15 123.0(4)
N6 C16 C15 124.2(4)
C18 C17 N5 131.5(4)
C18 C17 C22 120.4(4)
N5 C17 C22 108.0(4)
C19 C18 C17 117.2(4)
C19 C18 H18 121.4
C17 C18 H18 121.4
C18 C19 C20 121.3(4)
C18 C19 H19 119.4
C20 C19 H19 119.4
C21 C20 C19 122.4(4)
C21 C20 H20 118.8
C19 C20 H20 118.8
C22 C21 C20 116.2(5)
C22 C21 H21 121.9
C20 C21 H21 121.9
C21 C22 N6 131.8(4)
C21 C22 C17 122.5(4)
N6 C22 C17 105.7(4)
C24 C23 N2 109.1(4)
C24 C23 H23A 109.9
N2 C23 H23A 109.9
C24 C23 H23B 109.9
N2 C23 H23B 109.9
H23A C23 H23B 108.3
N7 C24 N8 112.4(4)
N7 C24 C23 121.3(4)
N8 C24 C23 126.2(4)
C26 C25 N8 132.3(6)
C26 C25 C30 122.0(6)
N8 C25 C30 105.7(5)
C27 C26 C25 117.4(6)
C27 C26 H26 121.3
C25 C26 H26 121.3
C26 C27 C28 121.3(6)
C26 C27 H27 119.4
C28 C27 H27 119.4
C29 C28 C27 122.0(6)
C29 C28 H28 119.0
C27 C28 H28 119.0
C30 C29 C28 117.2(5)
C30 C29 H29 121.4
C28 C29 H29 121.4
C29 C30 N7 131.6(5)
C29 C30 C25 120.2(5)
N7 C30 C25 108.2(4)
C32 C31 N2 115.0(4)
C32 C31 H31A 108.5
N2 C31 H31A 108.5
C32 C31 H31B 108.5
N2 C31 H31B 108.5
H31A C31 H31B 107.5
N9 C32 N10 110.7(4)
N9 C32 C31 125.3(4)
N10 C32 C31 123.9(4)
N9 C33 C38 107.6(4)
N9 C33 C34 131.4(5)
C38 C33 C34 121.0(5)
C35 C34 C33 116.3(5)
C35 C34 H34 121.9
C33 C34 H34 121.9
C36 C35 C34 122.1(5)
C36 C35 H35 119.0
C34 C35 H35 119.0
C37 C36 C35 122.7(5)
C37 C36 H36 118.7
C35 C36 H36 118.7
C36 C37 C38 115.5(5)
C36 C37 H37 122.2
C38 C37 H37 122.2
N10 C38 C33 105.4(4)
N10 C38 C37 132.1(5)
C33 C38 C37 122.5(5)
C39 O1 Fe1 144.5(5)
O1 C39 H39A 109.5
O1 C39 H39B 109.5
H39A C39 H39B 109.5
O1 C39 H39C 109.5
H39A C39 H39C 109.5
H39B C39 H39C 109.5
O3 Cl1 O5 109.9(4)
O3 Cl1 O2 110.9(4)
O5 Cl1 O2 109.1(3)
O3 Cl1 O4 108.4(4)
O5 Cl1 O4 109.4(3)
O2 Cl1 O4 109.2(3)
O6 Cl2 O7 109.0(3)
O6 Cl2 O8 110.7(4)
O7 Cl2 O8 108.1(3)
O6 Cl2 O9 109.9(3)
O7 Cl2 O9 111.3(3)
O8 Cl2 O9 107.8(3)
O12 Cl3 O11 110.2(10)
O12 Cl3 O13 106.9(11)
O11 Cl3 O13 109.0(10)
O12 Cl3 O10 108.4(12)
O11 Cl3 O10 109.2(9)
O13 Cl3 O10 113.1(12)
O12' Cl3' O13' 107.6(14)
O12' Cl3' O10' 111.1(13)
O13' Cl3' O10' 110.0(14)
O1M C1M H1MA 110.4
O1M C1M H1MB 111.2
H1MA C1M H1MB 108.6
O1M C1M H1MC 105.7
H1MA C1M H1MC 110.4
H1MB C1M H1MC 110.5
C1M O1M H1M 98.6
O2M C2M H2MA 109.2
O2M C2M H2MB 109.9
H2MA C2M H2MB 108.1
O2M C2M H2MC 110.5
H2MA C2M H2MC 109.5
H2MB C2M H2MC 109.6
C2M O2M H2M 109.3
O3M C3M H3MA 108.5
O3M C3M H3MB 113.5
H3MA C3M H3MB 107.7
O3M C3M H3MC 109.6
H3MA C3M H3MC 107.7
H3MB C3M H3MC 109.7
C3M O3M H3M 107.4
H1WA O1W H1WB 108.9
H2WA O2W H2WB 108.3
H3WA O3W H3WB 108.4
H4WA O4W H4WB 108.0
H5WA O5W H5WB 117.5

loop_
_geom_bond_atom_site_label_1
_geom_bond_atom_site_label_2
_geom_bond_distance
Fe1 O1 1.811(3)
Fe1 N3 2.051(4)
Fe1 N5 2.062(4)
Fe1 N7 2.127(4)
Fe1 N2 2.300(4)
Fe1 N1 2.334(4)
N1 C15 1.488(6)
N1 C1 1.491(5)
N1 C7 1.494(6)
N2 C23 1.497(6)
N2 C31 1.498(6)
N2 C6 1.505(6)
N3 C8 1.323(6)
N3 C14 1.398(5)
N4 C8 1.334(6)
N4 C9 1.391(6)
N4 H4 0.8800
N5 C16 1.325(6)
N5 C17 1.397(6)
N6 C16 1.338(6)
N6 C22 1.390(6)
N6 H6 0.8800
N7 C24 1.332(6)
N7 C30 1.410(6)
N8 C24 1.345(6)
N8 C25 1.374(7)
N8 H8 0.8800
N9 C32 1.315(6)
N9 C33 1.378(6)
N9 H9 0.8436
N10 C32 1.337(6)
N10 C38 1.387(6)
N10 H10 0.7754
C1 C2 1.536(6)
C1 C6 1.545(6)
C1 H1 1.0000
C2 C3 1.525(7)
C2 H2A 0.9900
C2 H2B 0.9900
C3 C4 1.514(9)
C3 H3A 0.9900
C3 H3B 0.9900
C4 C5 1.514(9)
C4 H4A 0.9900
C4 H4B 0.9900
C5 C6 1.546(6)
C5 H5A 0.9900
C5 H5B 0.9900
C6 H6A 1.0000
C7 C8 1.497(6)
C7 H7A 0.9900
C7 H7B 0.9900
C9 C10 1.392(6)
C9 C14 1.422(6)
C10 C11 1.379(7)
C10 H10A 0.9500
C11 C12 1.415(8)
C11 H11 0.9500
C12 C13 1.367(7)
C12 H12 0.9500
C13 C14 1.388(6)
C13 H13 0.9500
C15 C16 1.495(6)
C15 H15A 0.9900
C15 H15B 0.9900
C17 C18 1.393(6)
C17 C22 1.411(6)
C18 C19 1.390(7)
C18 H18 0.9500
C19 C20 1.394(8)
C19 H19 0.9500
C20 C21 1.388(7)
C20 H20 0.9500
C21 C22 1.381(7)
C21 H21 0.9500
C23 C24 1.488(7)
C23 H23A 0.9900
C23 H23B 0.9900
C25 C26 1.370(9)
C25 C30 1.412(8)
C26 C27 1.366(10)
C26 H26 0.9500
C27 C28 1.387(9)
C27 H27 0.9500
C28 C29 1.383(8)
C28 H28 0.9500
C29 C30 1.375(7)
C29 H29 0.9500
C31 C32 1.496(6)
C31 H31A 0.9900
C31 H31B 0.9900
C33 C38 1.394(7)
C33 C34 1.397(7)
C34 C35 1.388(8)
C34 H34 0.9500
C35 C36 1.384(9)
C35 H35 0.9500
C36 C37 1.377(8)
C36 H36 0.9500
C37 C38 1.400(7)
C37 H37 0.9500
O1 C39 1.369(8)
C39 H39A 0.9800
C39 H39B 0.9800
C39 H39C 0.9800
Cl1 O3 1.393(6)
Cl1 O5 1.415(5)
Cl1 O2 1.418(5)
Cl1 O4 1.443(5)
Cl2 O6 1.413(5)
Cl2 O7 1.435(5)
Cl2 O8 1.439(5)
Cl2 O9 1.442(4)
Cl3 O12 1.414(9)
Cl3 O11 1.430(8)
Cl3 O13 1.430(9)
Cl3 O10 1.444(9)
Cl3' O12' 1.413(10)
Cl3' O13' 1.436(10)
Cl3' O10' 1.454(9)
C1M O1M 1.405(8)
C1M H1MA 0.9603
C1M H1MB 0.9599
C1M H1MC 0.9600
O1M H1M 0.8500
C2M O2M 1.371(11)
C2M H2MA 0.9603
C2M H2MB 0.9600
C2M H2MC 0.9598
O2M H2M 0.8500
C3M O3M 1.510(9)
C3M H3MA 0.9600
C3M H3MB 0.9600
C3M H3MC 0.9598
O3M H3M 0.8500
O1W H1WA 0.8501
O1W H1WB 0.8498
O2W H2WA 0.8500
O2W H2WB 0.8499
O3W H3WA 0.8501
O3W H3WB 0.8500
O4W H4WA 0.8501
O4W H4WB 0.8500
O5W H5WA 0.8502
O5W H5WB 0.8498
